data_4038182
loop_
_publ_author_name
'Chao, Tung'
'Su, Zhe-Hong'
'Yen, Ko-Wang'
'Wu, Ming-Jung'
'Chu, Jean-Ho'

_publ_section_title
;
 Synthesis of Dibenzosuberones Bearing an Isoxazole Group via
 Palladium-Catalyzed Intramolecular C-H/C-Br Bond Cross-Coupling of
 Ortho-Aroylated 3,5-Diarylisoxazoles.
;
_journal_name_full 'The Journal of organic chemistry'
_journal_paper_doi 10.1021/acs.joc.0c00346
_journal_year 2020
_chemical_formula_moiety 'C22 H15 N O2'
_chemical_formula_sum 'C22 H15 N O2'
_chemical_formula_weight 325.35
_space_group_IT_number 14
_space_group_name_Hall '-P 2yn'
_space_group_name_H-M_alt 'P 1 21/n 1'
_symmetry_cell_setting monoclinic
_symmetry_space_group_name_H-M 'P 1 21/n 1'
_atom_sites_solution_hydrogens geom
_atom_sites_solution_primary direct
_atom_sites_solution_secondary difmap
_audit_creation_method SHELXL-97
_cell_angle_alpha 90.00
_cell_angle_beta 96.142(2)
_cell_angle_gamma 90.00
_cell_formula_units_Z 8
_cell_length_a 9.8053(6)
_cell_length_b 13.7494(8)
_cell_length_c 23.7333(14)
_cell_measurement_reflns_used 6934
_cell_measurement_temperature 200(2)
_cell_measurement_theta_max 22.959
_cell_measurement_theta_min 2.274
_cell_volume 3181.3(3)
_computing_molecular_graphics 'Ortep-3 for Windows (Farrugia, 1997)'
_computing_publication_material 'WinGX publication routines (Farrugia, 2005)'
_computing_structure_refinement 'SHELXL-2014/7 (Sheldrick, 2014)'
_computing_structure_solution 'SHELXL-2014/7 (Sheldrick, 2014)'
_diffrn_ambient_temperature 200(2)
_diffrn_measured_fraction_theta_full 0.996
_diffrn_measured_fraction_theta_max 0.996
_diffrn_measurement_device_type 'D8 Venture'
_diffrn_radiation_monochromator graphite
_diffrn_radiation_source 'fine-focus sealed tube'
_diffrn_radiation_type MoK\a
_diffrn_radiation_wavelength 0.71073
_diffrn_reflns_av_R_equivalents 0.0983
_diffrn_reflns_av_sigmaI/netI 0.0578
_diffrn_reflns_limit_h_max 11
_diffrn_reflns_limit_h_min -11
_diffrn_reflns_limit_k_max 16
_diffrn_reflns_limit_k_min -16
_diffrn_reflns_limit_l_max 28
_diffrn_reflns_limit_l_min -28
_diffrn_reflns_number 47262
_diffrn_reflns_theta_full 25.09
_diffrn_reflns_theta_max 25.09
_diffrn_reflns_theta_min 2.17
_exptl_absorpt_coefficient_mu 0.087
_exptl_absorpt_correction_T_max 0.9948
_exptl_absorpt_correction_T_min 0.9836
_exptl_absorpt_correction_type multi-scan
_exptl_absorpt_process_details SADABS
_exptl_crystal_colour yellow
_exptl_crystal_density_diffrn 1.359
_exptl_crystal_density_method 'not measured'
_exptl_crystal_description prism
_exptl_crystal_F_000 1360
_exptl_crystal_size_max 0.19
_exptl_crystal_size_mid 0.10
_exptl_crystal_size_min 0.06
_refine_diff_density_max 0.296
_refine_diff_density_min -0.282
_refine_diff_density_rms 0.045
_refine_ls_extinction_method none
_refine_ls_goodness_of_fit_ref 1.063
_refine_ls_hydrogen_treatment constr
_refine_ls_matrix_type full
_refine_ls_number_parameters 451
_refine_ls_number_reflns 5645
_refine_ls_number_restraints 0
_refine_ls_restrained_S_all 1.063
_refine_ls_R_factor_all 0.0992
_refine_ls_R_factor_gt 0.0464
_refine_ls_shift/su_max 0.000
_refine_ls_shift/su_mean 0.000
_refine_ls_structure_factor_coef Fsqd
_refine_ls_weighting_details 'calc w=1/[\s^2^(Fo^2^)+(0.0539P)^2^+1.1186P] where P=(Fo^2^+2Fc^2^)/3'
_refine_ls_weighting_scheme calc
_refine_ls_wR_factor_gt 0.1042
_refine_ls_wR_factor_ref 0.1393
_reflns_number_gt 3594
_reflns_number_total 5645
_reflns_threshold_expression >2sigma(I)
_cod_data_source_file jo0c00346_si_007.cif
_cod_data_source_block d21233
_cod_original_sg_symbol_H-M 'P 21/n'
_cod_database_code 4038182

loop_
_symmetry_equiv_pos_as_xyz
'x, y, z'
'-x+1/2, y+1/2, -z+1/2'
'-x, -y, -z'
'x-1/2, -y-1/2, z-1/2'

loop_
_atom_site_label
_atom_site_type_symbol
_atom_site_fract_x
_atom_site_fract_y
_atom_site_fract_z
_atom_site_U_iso_or_equiv
_atom_site_adp_type
_atom_site_occupancy
_atom_site_symmetry_multiplicity
_atom_site_calc_flag
_atom_site_refinement_flags
_atom_site_disorder_assembly
_atom_site_disorder_group
C1 C 0.2443(2) 0.51060(16) 0.30458(9) 0.0320(5) Uani 1 1 d . . .
C2 C 0.1924(2) 0.52984(16) 0.24379(9) 0.0324(5) Uani 1 1 d . . .
C3 C 0.0521(2) 0.52700(19) 0.22833(10) 0.0427(6) Uani 1 1 d . . .
H3 H -0.0069 0.5057 0.2551 0.051 Uiso 1 1 calc R . .
C4 C -0.0039(3) 0.5546(2) 0.17479(11) 0.0553(7) Uani 1 1 d . . .
H4 H -0.1004 0.5529 0.1649 0.066 Uiso 1 1 calc R . .
C5 C 0.0822(3) 0.5846(2) 0.13584(12) 0.0583(8) Uani 1 1 d . . .
H5 H 0.0448 0.6035 0.0989 0.070 Uiso 1 1 calc R . .
C6 C 0.2214(3) 0.5875(2) 0.15013(11) 0.0550(8) Uani 1 1 d . . .
H6 H 0.2798 0.6079 0.1229 0.066 Uiso 1 1 calc R . .
C7 C 0.2772(3) 0.56094(18) 0.20394(10) 0.0433(6) Uani 1 1 d . . .
H7 H 0.3737 0.5639 0.2137 0.052 Uiso 1 1 calc R . .
C8 C 0.3884(2) 0.48654(16) 0.32116(9) 0.0288(5) Uani 1 1 d . . .
C9 C 0.4577(2) 0.42225(16) 0.28270(9) 0.0299(5) Uani 1 1 d . . .
C10 C 0.3920(2) 0.33718(17) 0.26279(10) 0.0367(6) Uani 1 1 d . . .
H10 H 0.3084 0.3189 0.2768 0.044 Uiso 1 1 calc R . .
C11 C 0.4452(3) 0.27874(18) 0.22319(10) 0.0442(6) Uani 1 1 d . . .
H11 H 0.3993 0.2204 0.2109 0.053 Uiso 1 1 calc R . .
C12 C 0.5650(3) 0.30479(19) 0.20141(10) 0.0452(6) Uani 1 1 d . . .
H12 H 0.6004 0.2656 0.1734 0.054 Uiso 1 1 calc R . .
C13 C 0.6327(2) 0.38807(18) 0.22060(10) 0.0396(6) Uani 1 1 d . . .
H13 H 0.7150 0.4063 0.2056 0.048 Uiso 1 1 calc R . .
C14 C 0.5820(2) 0.44593(16) 0.26192(9) 0.0307(5) Uani 1 1 d . . .
C15 C 0.6652(2) 0.52996(17) 0.28456(10) 0.0349(6) Uani 1 1 d . . .
C16 C 0.6994(2) 0.53230(15) 0.34751(10) 0.0315(5) Uani 1 1 d . . .
C17 C 0.8381(2) 0.54244(17) 0.36679(11) 0.0400(6) Uani 1 1 d . . .
H17 H 0.9021 0.5541 0.3402 0.048 Uiso 1 1 calc R . .
C18 C 0.8840(3) 0.53593(18) 0.42348(11) 0.0441(6) Uani 1 1 d . . .
H18 H 0.9788 0.5428 0.4359 0.053 Uiso 1 1 calc R . .
C19 C 0.7912(3) 0.51943(18) 0.46212(11) 0.0445(6) Uani 1 1 d . . .
H19 H 0.8224 0.5131 0.5012 0.053 Uiso 1 1 calc R . .
C20 C 0.6532(2) 0.51213(17) 0.44413(10) 0.0380(6) Uani 1 1 d . . .
H20 H 0.5902 0.5024 0.4714 0.046 Uiso 1 1 calc R . .
C21 C 0.6037(2) 0.51867(15) 0.38711(9) 0.0294(5) Uani 1 1 d . . .
C22 C 0.4532(2) 0.52278(15) 0.37128(9) 0.0295(5) Uani 1 1 d . . .
C23 C 0.3868(2) 0.24635(17) 0.50513(10) 0.0369(6) Uani 1 1 d . . .
C24 C 0.4420(2) 0.22097(16) 0.56472(10) 0.0340(5) Uani 1 1 d . . .
C25 C 0.5769(3) 0.18994(18) 0.57630(11) 0.0458(7) Uani 1 1 d . . .
H25 H 0.6293 0.1753 0.5460 0.055 Uiso 1 1 calc R . .
C26 C 0.6358(3) 0.1802(2) 0.63184(12) 0.0544(7) Uani 1 1 d . . .
H26 H 0.7276 0.1578 0.6396 0.065 Uiso 1 1 calc R . .
C27 C 0.5600(3) 0.2032(2) 0.67559(12) 0.0516(7) Uani 1 1 d . . .
H27 H 0.6007 0.1980 0.7136 0.062 Uiso 1 1 calc R . .
C28 C 0.4265(3) 0.23354(18) 0.66492(10) 0.0428(6) Uani 1 1 d . . .
H28 H 0.3752 0.2493 0.6954 0.051 Uiso 1 1 calc R . .
C29 C 0.3666(2) 0.24113(16) 0.60948(10) 0.0364(6) Uani 1 1 d . . .
H29 H 0.2733 0.2603 0.6021 0.044 Uiso 1 1 calc R . .
C30 C 0.2454(2) 0.22472(16) 0.48437(9) 0.0335(5) Uani 1 1 d . . .
C31 C 0.1766(2) 0.14623(16) 0.51367(9) 0.0342(6) Uani 1 1 d . . .
C32 C 0.2486(3) 0.05994(17) 0.52666(10) 0.0432(6) Uani 1 1 d . . .
H32 H 0.3345 0.0503 0.5124 0.052 Uiso 1 1 calc R . .
C33 C 0.1983(3) -0.01126(19) 0.55948(11) 0.0539(8) Uani 1 1 d . . .
H33 H 0.2488 -0.0696 0.5672 0.065 Uiso 1 1 calc R . .
C34 C 0.0744(3) 0.0019(2) 0.58129(11) 0.0577(8) Uani 1 1 d . . .
H34 H 0.0411 -0.0462 0.6051 0.069 Uiso 1 1 calc R . .
C35 C -0.0003(3) 0.0851(2) 0.56831(10) 0.0494(7) Uani 1 1 d . . .
H35 H -0.0863 0.0935 0.5827 0.059 Uiso 1 1 calc R . .
C36 C 0.0484(2) 0.15753(17) 0.53418(9) 0.0379(6) Uani 1 1 d . . .
C37 C -0.0429(2) 0.24180(18) 0.51919(10) 0.0396(6) Uani 1 1 d . . .
C38 C -0.0704(2) 0.26482(16) 0.45731(10) 0.0353(6) Uani 1 1 d . . .
C39 C -0.2080(3) 0.27244(17) 0.43559(12) 0.0457(7) Uani 1 1 d . . .
H39 H -0.2767 0.2736 0.4609 0.055 Uiso 1 1 calc R . .
C40 C -0.2459(3) 0.27828(18) 0.37814(13) 0.0536(7) Uani 1 1 d . . .
H40 H -0.3401 0.2818 0.3639 0.064 Uiso 1 1 calc R . .
C41 C -0.1463(3) 0.2789(2) 0.34154(12) 0.0562(8) Uani 1 1 d . . .
H41 H -0.1720 0.2800 0.3018 0.067 Uiso 1 1 calc R . .
C42 C -0.0102(3) 0.27799(18) 0.36208(11) 0.0458(6) Uani 1 1 d . . .
H42 H 0.0574 0.2824 0.3363 0.055 Uiso 1 1 calc R . .
C43 C 0.0314(2) 0.27071(16) 0.42031(9) 0.0343(5) Uani 1 1 d . . .
C44 C 0.1796(2) 0.27825(16) 0.43985(9) 0.0330(5) Uani 1 1 d . . .
N1 N 0.38409(19) 0.56782(14) 0.41048(8) 0.0365(5) Uani 1 1 d . . .
H1A H 0.2945 0.5748 0.4044 0.044 Uiso 1 1 calc R . .
H1B H 0.4289 0.5900 0.4420 0.044 Uiso 1 1 calc R . .
N2 N 0.2477(2) 0.34199(15) 0.41041(8) 0.0444(5) Uani 1 1 d . . .
H2A H 0.3363 0.3507 0.4191 0.053 Uiso 1 1 calc R . .
H2B H 0.2037 0.3750 0.3824 0.053 Uiso 1 1 calc R . .
O1 O 0.16236(16) 0.52326(13) 0.34041(7) 0.0465(5) Uani 1 1 d . . .
O2 O 0.71980(18) 0.58563(13) 0.25382(7) 0.0518(5) Uani 1 1 d . . .
O3 O 0.46622(17) 0.29358(14) 0.47764(8) 0.0545(5) Uani 1 1 d . . .
O4 O -0.10901(18) 0.28101(14) 0.55361(8) 0.0567(5) Uani 1 1 d . . .

loop_
_atom_site_aniso_label
_atom_site_aniso_U_11
_atom_site_aniso_U_22
_atom_site_aniso_U_33
_atom_site_aniso_U_23
_atom_site_aniso_U_13
_atom_site_aniso_U_12
C1 0.0266(12) 0.0352(13) 0.0344(13) 0.0027(10) 0.0046(11) -0.0011(10)
C2 0.0283(13) 0.0345(13) 0.0340(13) 0.0008(10) 0.0016(10) 0.0022(10)
C3 0.0311(14) 0.0566(17) 0.0399(15) -0.0022(12) 0.0018(11) 0.0024(12)
C4 0.0366(15) 0.080(2) 0.0470(17) 0.0005(15) -0.0067(13) 0.0038(15)
C5 0.0543(19) 0.075(2) 0.0430(16) 0.0150(15) -0.0084(14) 0.0103(16)
C6 0.0525(18) 0.0642(19) 0.0483(17) 0.0223(14) 0.0060(14) 0.0052(15)
C7 0.0334(14) 0.0482(15) 0.0480(15) 0.0144(12) 0.0033(12) 0.0019(12)
C8 0.0238(12) 0.0321(12) 0.0304(12) 0.0019(10) 0.0027(10) -0.0013(10)
C9 0.0282(13) 0.0319(13) 0.0285(12) 0.0032(10) -0.0014(10) 0.0018(10)
C10 0.0333(13) 0.0368(14) 0.0395(14) 0.0025(11) 0.0010(11) 0.0003(11)
C11 0.0497(16) 0.0353(14) 0.0450(15) -0.0064(12) -0.0066(13) 0.0010(12)
C12 0.0486(16) 0.0464(16) 0.0406(15) -0.0080(12) 0.0048(13) 0.0081(13)
C13 0.0379(14) 0.0465(15) 0.0351(13) 0.0012(11) 0.0073(11) 0.0064(12)
C14 0.0280(12) 0.0344(13) 0.0297(12) 0.0031(10) 0.0032(10) 0.0034(10)
C15 0.0258(12) 0.0392(14) 0.0409(14) 0.0027(11) 0.0095(11) 0.0046(11)
C16 0.0255(13) 0.0290(12) 0.0403(13) -0.0023(10) 0.0045(10) -0.0013(10)
C17 0.0277(13) 0.0401(14) 0.0528(16) -0.0067(12) 0.0076(12) -0.0018(11)
C18 0.0297(14) 0.0449(15) 0.0552(17) -0.0119(13) -0.0068(13) 0.0007(12)
C19 0.0401(15) 0.0477(16) 0.0426(15) -0.0068(12) -0.0095(12) 0.0057(12)
C20 0.0352(14) 0.0415(14) 0.0370(14) -0.0001(11) 0.0025(11) 0.0005(11)
C21 0.0263(12) 0.0263(12) 0.0350(13) -0.0006(10) 0.0011(10) -0.0017(10)
C22 0.0268(12) 0.0295(12) 0.0329(13) 0.0041(10) 0.0057(10) -0.0010(10)
C23 0.0329(13) 0.0354(13) 0.0433(14) 0.0010(11) 0.0082(12) 0.0004(11)
C24 0.0280(13) 0.0326(13) 0.0405(14) 0.0037(11) 0.0001(11) -0.0038(10)
C25 0.0357(15) 0.0477(16) 0.0538(17) 0.0037(13) 0.0041(13) 0.0029(12)
C26 0.0372(15) 0.0589(18) 0.0642(19) 0.0099(15) -0.0082(14) 0.0090(13)
C27 0.0494(17) 0.0546(17) 0.0473(16) 0.0110(13) -0.0105(13) 0.0002(14)
C28 0.0461(16) 0.0408(15) 0.0409(15) 0.0029(11) 0.0014(12) -0.0049(12)
C29 0.0297(13) 0.0337(13) 0.0449(15) 0.0019(11) 0.0005(11) -0.0040(11)
C30 0.0341(13) 0.0329(13) 0.0338(13) 0.0012(10) 0.0046(11) -0.0018(11)
C31 0.0369(14) 0.0340(13) 0.0295(12) 0.0006(10) -0.0059(10) -0.0077(11)
C32 0.0480(16) 0.0345(14) 0.0435(15) 0.0015(11) -0.0113(12) -0.0057(12)
C33 0.069(2) 0.0365(15) 0.0502(17) 0.0080(13) -0.0222(15) -0.0132(14)
C34 0.075(2) 0.0498(18) 0.0447(16) 0.0139(13) -0.0090(15) -0.0289(17)
C35 0.0504(17) 0.0576(18) 0.0389(15) 0.0040(13) -0.0017(13) -0.0231(14)
C36 0.0401(15) 0.0397(14) 0.0328(13) 0.0010(11) -0.0018(11) -0.0147(12)
C37 0.0339(14) 0.0433(15) 0.0421(14) -0.0047(12) 0.0068(12) -0.0148(12)
C38 0.0353(14) 0.0271(12) 0.0425(14) -0.0010(10) -0.0009(11) -0.0022(10)
C39 0.0383(15) 0.0320(14) 0.0657(19) 0.0025(13) 0.0012(14) 0.0018(12)
C40 0.0462(17) 0.0374(15) 0.072(2) 0.0050(14) -0.0188(15) 0.0039(13)
C41 0.065(2) 0.0475(17) 0.0510(17) 0.0042(13) -0.0161(16) 0.0067(15)
C42 0.0501(17) 0.0457(15) 0.0401(15) 0.0020(12) -0.0028(13) 0.0065(13)
C43 0.0396(14) 0.0287(12) 0.0335(13) 0.0006(10) -0.0005(11) 0.0024(11)
C44 0.0382(14) 0.0339(13) 0.0275(12) -0.0025(10) 0.0057(11) -0.0019(11)
N1 0.0279(11) 0.0469(12) 0.0349(11) -0.0055(9) 0.0046(9) -0.0018(9)
N2 0.0446(13) 0.0528(13) 0.0360(11) 0.0132(10) 0.0054(10) -0.0060(11)
O1 0.0274(9) 0.0736(13) 0.0392(10) 0.0029(9) 0.0063(8) 0.0069(9)
O2 0.0527(12) 0.0555(11) 0.0501(11) 0.0065(9) 0.0189(9) -0.0127(9)
O3 0.0358(10) 0.0716(13) 0.0576(12) 0.0195(10) 0.0118(9) -0.0083(9)
O4 0.0482(11) 0.0687(13) 0.0562(12) -0.0105(10) 0.0197(10) -0.0104(10)

loop_
_atom_type_symbol
_atom_type_description
_atom_type_scat_dispersion_real
_atom_type_scat_dispersion_imag
_atom_type_scat_source
C C 0.0033 0.0016 'International Tables Vol C Tables 4.2.6.8 and 6.1.1.4'
H H 0.0000 0.0000 'International Tables Vol C Tables 4.2.6.8 and 6.1.1.4'
N N 0.0061 0.0033 'International Tables Vol C Tables 4.2.6.8 and 6.1.1.4'
O O 0.0106 0.0060 'International Tables Vol C Tables 4.2.6.8 and 6.1.1.4'

loop_
_geom_angle_atom_site_label_1
_geom_angle_atom_site_label_2
_geom_angle_atom_site_label_3
_geom_angle
_geom_angle_site_symmetry_1
_geom_angle_site_symmetry_3
_geom_angle_publ_flag
O1 C1 C8 121.6(2) . . ?
O1 C1 C2 117.1(2) . . ?
C8 C1 C2 121.09(18) . . ?
C3 C2 C7 118.5(2) . . ?
C3 C2 C1 118.3(2) . . ?
C7 C2 C1 122.8(2) . . ?
C4 C3 C2 121.4(2) . . ?
C4 C3 H3 119.3 . . ?
C2 C3 H3 119.3 . . ?
C5 C4 C3 119.1(3) . . ?
C5 C4 H4 120.5 . . ?
C3 C4 H4 120.5 . . ?
C6 C5 C4 120.5(3) . . ?
C6 C5 H5 119.8 . . ?
C4 C5 H5 119.8 . . ?
C5 C6 C7 120.4(2) . . ?
C5 C6 H6 119.8 . . ?
C7 C6 H6 119.8 . . ?
C6 C7 C2 120.1(2) . . ?
C6 C7 H7 119.9 . . ?
C2 C7 H7 119.9 . . ?
C22 C8 C1 119.49(19) . . ?
C22 C8 C9 123.05(19) . . ?
C1 C8 C9 117.45(19) . . ?
C10 C9 C14 117.6(2) . . ?
C10 C9 C8 118.83(19) . . ?
C14 C9 C8 123.4(2) . . ?
C11 C10 C9 121.6(2) . . ?
C11 C10 H10 119.2 . . ?
C9 C10 H10 119.2 . . ?
C12 C11 C10 120.2(2) . . ?
C12 C11 H11 119.9 . . ?
C10 C11 H11 119.9 . . ?
C13 C12 C11 119.5(2) . . ?
C13 C12 H12 120.3 . . ?
C11 C12 H12 120.3 . . ?
C12 C13 C14 120.7(2) . . ?
C12 C13 H13 119.6 . . ?
C14 C13 H13 119.6 . . ?
C13 C14 C9 120.3(2) . . ?
C13 C14 C15 118.4(2) . . ?
C9 C14 C15 121.32(19) . . ?
O2 C15 C14 122.2(2) . . ?
O2 C15 C16 121.2(2) . . ?
C14 C15 C16 115.77(19) . . ?
C17 C16 C21 119.3(2) . . ?
C17 C16 C15 115.85(19) . . ?
C21 C16 C15 124.7(2) . . ?
C18 C17 C16 121.3(2) . . ?
C18 C17 H17 119.3 . . ?
C16 C17 H17 119.3 . . ?
C17 C18 C19 119.4(2) . . ?
C17 C18 H18 120.3 . . ?
C19 C18 H18 120.3 . . ?
C18 C19 C20 120.1(2) . . ?
C18 C19 H19 119.9 . . ?
C20 C19 H19 119.9 . . ?
C19 C20 C21 121.7(2) . . ?
C19 C20 H20 119.2 . . ?
C21 C20 H20 119.2 . . ?
C20 C21 C16 118.0(2) . . ?
C20 C21 C22 118.86(19) . . ?
C16 C21 C22 122.74(19) . . ?
N1 C22 C8 122.5(2) . . ?
N1 C22 C21 113.54(19) . . ?
C8 C22 C21 123.91(19) . . ?
O3 C23 C30 123.7(2) . . ?
O3 C23 C24 115.5(2) . . ?
C30 C23 C24 120.5(2) . . ?
C29 C24 C25 119.0(2) . . ?
C29 C24 C23 120.5(2) . . ?
C25 C24 C23 119.9(2) . . ?
C24 C25 C26 120.5(2) . . ?
C24 C25 H25 119.7 . . ?
C26 C25 H25 119.7 . . ?
C27 C26 C25 119.4(2) . . ?
C27 C26 H26 120.3 . . ?
C25 C26 H26 120.3 . . ?
C28 C27 C26 120.8(3) . . ?
C28 C27 H27 119.6 . . ?
C26 C27 H27 119.6 . . ?
C27 C28 C29 119.8(2) . . ?
C27 C28 H28 120.1 . . ?
C29 C28 H28 120.1 . . ?
C24 C29 C28 120.4(2) . . ?
C24 C29 H29 119.8 . . ?
C28 C29 H29 119.8 . . ?
C44 C30 C23 119.9(2) . . ?
C44 C30 C31 123.0(2) . . ?
C23 C30 C31 117.1(2) . . ?
C32 C31 C36 117.9(2) . . ?
C32 C31 C30 118.4(2) . . ?
C36 C31 C30 123.4(2) . . ?
C33 C32 C31 121.7(3) . . ?
C33 C32 H32 119.1 . . ?
C31 C32 H32 119.1 . . ?
C32 C33 C34 120.1(3) . . ?
C32 C33 H33 119.9 . . ?
C34 C33 H33 119.9 . . ?
C35 C34 C33 119.6(2) . . ?
C35 C34 H34 120.2 . . ?
C33 C34 H34 120.2 . . ?
C34 C35 C36 121.0(3) . . ?
C34 C35 H35 119.5 . . ?
C36 C35 H35 119.5 . . ?
C35 C36 C31 119.7(2) . . ?
C35 C36 C37 117.4(2) . . ?
C31 C36 C37 122.9(2) . . ?
O4 C37 C36 122.3(2) . . ?
O4 C37 C38 120.6(2) . . ?
C36 C37 C38 116.1(2) . . ?
C39 C38 C43 119.3(2) . . ?
C39 C38 C37 116.3(2) . . ?
C43 C38 C37 124.1(2) . . ?
C40 C39 C38 121.2(2) . . ?
C40 C39 H39 119.4 . . ?
C38 C39 H39 119.4 . . ?
C41 C40 C39 119.4(3) . . ?
C41 C40 H40 120.3 . . ?
C39 C40 H40 120.3 . . ?
C42 C41 C40 120.4(3) . . ?
C42 C41 H41 119.8 . . ?
C40 C41 H41 119.8 . . ?
C41 C42 C43 121.4(3) . . ?
C41 C42 H42 119.3 . . ?
C43 C42 H42 119.3 . . ?
C38 C43 C42 118.1(2) . . ?
C38 C43 C44 123.3(2) . . ?
C42 C43 C44 118.4(2) . . ?
N2 C44 C30 121.7(2) . . ?
N2 C44 C43 114.1(2) . . ?
C30 C44 C43 124.1(2) . . ?
C22 N1 H1A 120.0 . . ?
C22 N1 H1B 120.0 . . ?
H1A N1 H1B 120.0 . . ?
C44 N2 H2A 120.0 . . ?
C44 N2 H2B 120.0 . . ?
H2A N2 H2B 120.0 . . ?

loop_
_geom_bond_atom_site_label_1
_geom_bond_atom_site_label_2
_geom_bond_distance
_geom_bond_site_symmetry_2
_geom_bond_publ_flag
C1 O1 1.243(2) . ?
C1 C8 1.463(3) . ?
C1 C2 1.501(3) . ?
C2 C3 1.386(3) . ?
C2 C7 1.392(3) . ?
C3 C4 1.382(3) . ?
C3 H3 0.9500 . ?
C4 C5 1.380(4) . ?
C4 H4 0.9500 . ?
C5 C6 1.371(4) . ?
C5 H5 0.9500 . ?
C6 C7 1.384(3) . ?
C6 H6 0.9500 . ?
C7 H7 0.9500 . ?
C8 C22 1.380(3) . ?
C8 C9 1.486(3) . ?
C9 C10 1.393(3) . ?
C9 C14 1.401(3) . ?
C10 C11 1.381(3) . ?
C10 H10 0.9500 . ?
C11 C12 1.380(3) . ?
C11 H11 0.9500 . ?
C12 C13 1.377(3) . ?
C12 H12 0.9500 . ?
C13 C14 1.395(3) . ?
C13 H13 0.9500 . ?
C14 C15 1.482(3) . ?
C15 O2 1.220(3) . ?
C15 C16 1.496(3) . ?
C16 C17 1.394(3) . ?
C16 C21 1.410(3) . ?
C17 C18 1.375(3) . ?
C17 H17 0.9500 . ?
C18 C19 1.378(3) . ?
C18 H18 0.9500 . ?
C19 C20 1.379(3) . ?
C19 H19 0.9500 . ?
C20 C21 1.391(3) . ?
C20 H20 0.9500 . ?
C21 C22 1.484(3) . ?
C22 N1 1.358(3) . ?
C23 O3 1.250(3) . ?
C23 C30 1.452(3) . ?
C23 C24 1.500(3) . ?
C24 C29 1.386(3) . ?
C24 C25 1.389(3) . ?
C25 C26 1.388(4) . ?
C25 H25 0.9500 . ?
C26 C27 1.377(4) . ?
C26 H26 0.9500 . ?
C27 C28 1.372(3) . ?
C27 H27 0.9500 . ?
C28 C29 1.386(3) . ?
C28 H28 0.9500 . ?
C29 H29 0.9500 . ?
C30 C44 1.389(3) . ?
C30 C31 1.485(3) . ?
C31 C32 1.398(3) . ?
C31 C36 1.404(3) . ?
C32 C33 1.375(4) . ?
C32 H32 0.9500 . ?
C33 C34 1.383(4) . ?
C33 H33 0.9500 . ?
C34 C35 1.375(4) . ?
C34 H34 0.9500 . ?
C35 C36 1.400(3) . ?
C35 H35 0.9500 . ?
C36 C37 1.484(3) . ?
C37 O4 1.221(3) . ?
C37 C38 1.498(3) . ?
C38 C39 1.395(3) . ?
C38 C43 1.401(3) . ?
C39 C40 1.377(4) . ?
C39 H39 0.9500 . ?
C40 C41 1.375(4) . ?
C40 H40 0.9500 . ?
C41 C42 1.371(4) . ?
C41 H41 0.9500 . ?
C42 C43 1.402(3) . ?
C42 H42 0.9500 . ?
C43 C44 1.481(3) . ?
C44 N2 1.342(3) . ?
N1 H1A 0.8800 . ?
N1 H1B 0.8800 . ?
N2 H2A 0.8800 . ?
N2 H2B 0.8800 . ?
